data_7207750
loop_
_publ_author_name
'Shi, Dong-Ying'
'Zhao, Jun-Wei'
'Chen, Li-Juan'
'Ma, Peng-Tao'
'Wang, Jing-Ping'
'Niu, Jing-Yang'

_publ_section_title
;
 Four types of 1D or 2D organic--inorganic hybrids assembled by
 arsenotungstates and CuII--LnIII/IV heterometals
;
_journal_issue 9
_journal_name_full CrystEngComm
_journal_page_first 3108
_journal_paper_doi 10.1039/c2ce06354a
_journal_volume 14
_journal_year 2012
_chemical_formula_sum 'C20 H110 As4 Cu5 N20 Na6 O168 Pr2 W44'
_chemical_formula_weight 12445.82
_chemical_name_systematic
;
?
;
_space_group_IT_number 2
_symmetry_cell_setting triclinic
_symmetry_space_group_name_Hall '-P 1'
_symmetry_space_group_name_H-M 'P -1'
_atom_sites_solution_hydrogens geom
_atom_sites_solution_primary direct
_atom_sites_solution_secondary difmap
_audit_creation_method SHELXL-97
_cell_angle_alpha 114.3120(10)
_cell_angle_beta 90.885(2)
_cell_angle_gamma 94.344(2)
_cell_formula_units_Z 1
_cell_length_a 15.9375(15)
_cell_length_b 18.2356(17)
_cell_length_c 21.0560(19)
_cell_measurement_reflns_used 7324
_cell_measurement_temperature 296(2)
_cell_measurement_theta_max 28.33
_cell_measurement_theta_min 2.35
_cell_volume 5553.5(9)
_computing_cell_refinement 'Bruker SMART'
_computing_data_collection 'Bruker SMART'
_computing_data_reduction 'Bruker SAINT'
_computing_molecular_graphics 'Bruker SHELXTL'
_computing_publication_material 'Bruker SHELXTL'
_computing_structure_refinement 'SHELXL-97 (Sheldrick, 1997)'
_computing_structure_solution 'SHELXS-97 (Sheldrick, 1990)'
_diffrn_ambient_temperature 296(2)
_diffrn_detector_area_resol_mean none
_diffrn_measured_fraction_theta_full 0.988
_diffrn_measured_fraction_theta_max 0.988
_diffrn_measurement_device_type 'CCD area detector'
_diffrn_measurement_method 'phi and omega scans'
_diffrn_radiation_monochromator graphite
_diffrn_radiation_source 'fine-focus sealed tube'
_diffrn_radiation_type MoK\a
_diffrn_radiation_wavelength 0.71073
_diffrn_reflns_av_R_equivalents 0.0507
_diffrn_reflns_av_sigmaI/netI 0.1095
_diffrn_reflns_limit_h_max 18
_diffrn_reflns_limit_h_min -18
_diffrn_reflns_limit_k_max 20
_diffrn_reflns_limit_k_min -21
_diffrn_reflns_limit_l_max 23
_diffrn_reflns_limit_l_min -25
_diffrn_reflns_number 28505
_diffrn_reflns_theta_full 25.00
_diffrn_reflns_theta_max 25.00
_diffrn_reflns_theta_min 1.83
_diffrn_standards_decay_% none
_diffrn_standards_interval_count none
_diffrn_standards_interval_time none
_diffrn_standards_number none
_exptl_absorpt_coefficient_mu 24.270
_exptl_absorpt_correction_T_max 0.0801
_exptl_absorpt_correction_T_min 0.0379
_exptl_absorpt_correction_type multi-scan
_exptl_absorpt_process_details SADABS
_exptl_crystal_colour purple
_exptl_crystal_density_diffrn 3.721
_exptl_crystal_density_method 'not measured'
_exptl_crystal_description prism
_exptl_crystal_F_000 5431
_exptl_crystal_size_max 0.39
_exptl_crystal_size_mid 0.27
_exptl_crystal_size_min 0.21
_refine_diff_density_max 4.715
_refine_diff_density_min -5.478
_refine_diff_density_rms 0.619
_refine_ls_extinction_method none
_refine_ls_goodness_of_fit_ref 1.065
_refine_ls_hydrogen_treatment constr
_refine_ls_matrix_type full
_refine_ls_number_parameters 1189
_refine_ls_number_reflns 19327
_refine_ls_number_restraints 94
_refine_ls_restrained_S_all 1.065
_refine_ls_R_factor_all 0.1110
_refine_ls_R_factor_gt 0.0813
_refine_ls_shift/su_max 0.042
_refine_ls_shift/su_mean 0.001
_refine_ls_structure_factor_coef Fsqd
_refine_ls_weighting_details 'calc w=1/[\s^2^(Fo^2^)+(0.1118P)^2^+0.0000P] where P=(Fo^2^+2Fc^2^)/3'
_refine_ls_weighting_scheme calc
_refine_ls_wR_factor_gt 0.1978
_refine_ls_wR_factor_ref 0.2123
_reflns_number_gt 13361
_reflns_number_total 19327
_reflns_threshold_expression >2sigma(I)
_cod_data_source_file c2ce06354a.txt
_cod_data_source_block 2
_cod_depositor_comments
;
The following automatic conversions were performed:

'_symmetry_cell_setting' value 'Triclinic' changed to 'triclinic'
according to /home/saulius/struct/CIF-dictionaries/cif_core.dic
dictionary named 'cif_core.dic' version 2.4.1 from 2010-06-29.

Automatic conversion script
Id: cif_fix_values 1715 2011-07-08 13:25:40Z adriana 

2023-11-23
Z value and formula fixed to values more according to usual
chemical conventions.                 miguel
;
_cod_original_formula_weight 6222.91
_cod_original_formula_units_Z 2
_cod_original_sg_symbol_H-M P-1
_cod_original_formula_sum 'C10 H55 As2 Cu2.50 N10 Na3 O84 Pr W22'
_cod_database_code 7207750

loop_
_symmetry_equiv_pos_as_xyz
'x, y, z'
'-x, -y, -z'

loop_
_atom_site_label
_atom_site_type_symbol
_atom_site_fract_x
_atom_site_fract_y
_atom_site_fract_z
_atom_site_U_iso_or_equiv
_atom_site_adp_type
_atom_site_occupancy
_atom_site_symmetry_multiplicity
_atom_site_calc_flag
_atom_site_refinement_flags
Pr1 Pr 0.72944(4) 0.27794(3) 0.48993(3) 0.02732(15) Uani 1 1 d .
W1 W 0.58850(3) 0.05702(2) 0.13592(2) 0.03620(13) Uani 1 1 d .
W2 W 0.72860(3) 0.20713(2) 0.13526(2) 0.03374(12) Uani 1 1 d .
W3 W 0.78599(3) 0.01410(2) 0.07871(2) 0.03557(13) Uani 1 1 d .
W4 W 0.82080(3) -0.07416(2) 0.20823(2) 0.03406(12) Uani 1 1 d .
W5 W 0.62268(3) -0.03231(2) 0.26258(2) 0.03274(12) Uani 1 1 d .
W6 W 0.55952(3) 0.18042(2) 0.32936(2) 0.02947(11) Uani 1 1 d .
W7 W 0.69676(3) 0.32903(2) 0.32653(2) 0.02598(10) Uani 1 1 d .
W8 W 0.91444(3) 0.28094(2) 0.26210(2) 0.02826(11) Uani 1 1 d .
W9 W 0.97297(3) 0.08940(2) 0.20465(2) 0.03368(12) Uani 1 1 d .
W10 W 0.94140(3) 0.19877(2) 0.38071(2) 0.02667(11) Uani 1 1 d .
W11 W 0.78925(3) 0.040894(19) 0.38462(2) 0.02930(11) Uani 1 1 d .
W12 W 0.82184(3) 0.49524(2) 0.63159(2) 0.02768(11) Uani 1 1 d .
W13 W 0.61263(3) 0.44986(2) 0.63423(2) 0.03747(13) Uani 1 1 d .
W14 W 0.53476(3) 0.32135(3) 0.72604(3) 0.05523(16) Uani 1 1 d .
W15 W 0.66055(3) 0.17612(2) 0.62530(2) 0.04321(14) Uani 1 1 d .
W16 W 0.88539(3) 0.22870(2) 0.62315(2) 0.03573(13) Uani 1 1 d .
W17 W 0.97399(3) 0.41993(2) 0.72472(2) 0.03180(12) Uani 1 1 d .
W18 W 0.83891(3) 0.57826(2) 0.82872(2) 0.03768(13) Uani 1 1 d .
W19 W 0.62789(3) 0.53066(3) 0.83170(3) 0.05142(16) Uani 1 1 d U
W20 W 0.67159(4) 0.24901(3) 0.80696(2) 0.06091(17) Uani 1 1 d U
W21 W 0.90318(4) 0.29905(2) 0.80448(2) 0.04763(15) Uani 1 1 d .
W22 W 0.76877(4) 0.45893(3) 0.91152(2) 0.05382(16) Uani 1 1 d U
As1 As 0.76006(6) 0.13065(4) 0.26332(4) 0.0207(2) Uani 1 1 d .
As2 As 0.75177(7) 0.37820(5) 0.72224(5) 0.0299(3) Uani 1 1 d U
Cu1 Cu 0.5000 0.5000 0.5000 0.0416(6) Uani 1 2 d S
Cu2 Cu 0.5000 0.0000 0.5000 0.0478(6) Uani 1 2 d S
Cu3 Cu 1.0000 0.5000 0.5000 0.0472(6) Uani 1 2 d S
Cu4 Cu 1.02373(10) 0.71094(7) 0.95958(7) 0.0473(4) Uani 1 1 d .
Na1 Na 0.2934(3) 0.3304(2) 0.7993(3) 0.0605(16) Uani 1 1 d .
Na2 Na 0.2592(3) 0.1913(2) 0.2335(3) 0.0530(16) Uani 1 1 d .
Na3 Na 1.0428(3) 0.0837(2) 0.5817(2) 0.0486(14) Uani 1 1 d .
O1W O 1.1705(8) 0.7595(6) 1.0387(5) 0.098(4) Uani 1 1 d .
O2W O 0.6215(12) 0.0007(8) 0.6881(10) 0.079(6) Uani 0.50 1 d P
O3W O 0.9788(11) 0.0412(9) 0.6551(9) 0.155(7) Uani 1 1 d .
O5W O 0.152(2) 0.3449(18) 0.8760(16) 0.151(12) Uiso 0.50 1 d P
O6W O 0.2336(12) 0.2935(12) 0.9889(11) 0.122(8) Uani 0.50 1 d P
O7W O 0.6426(12) 0.8149(10) 0.0559(9) 0.175(7) Uiso 1 1 d .
O8W O 0.4315(3) 0.6484(4) 0.8479(6) 0.155(6) Uiso 1 1 d D
O1 O 0.4956(4) 0.0164(4) 0.0902(4) 0.042(2) Uani 1 1 d U
O2 O 0.6668(4) -0.0072(4) 0.0679(4) 0.041(2) Uani 1 1 d .
O3 O 0.5603(4) 0.1301(3) 0.2197(4) 0.036(2) Uani 1 1 d .
O4 O 0.6038(4) -0.0163(4) 0.1794(4) 0.043(2) Uani 1 1 d .
O5 O 0.7278(4) 0.1093(3) 0.1807(3) 0.0268(18) Uani 1 1 d .
O6 O 0.6195(4) 0.1406(3) 0.1055(3) 0.0306(17) Uani 1 1 d U
O7 O 0.7248(6) 0.2644(4) 0.0878(4) 0.062(3) Uani 1 1 d .
O8 O 0.6867(4) 0.2686(3) 0.2190(3) 0.0331(19) Uani 1 1 d .
O9 O 0.8390(5) 0.2407(3) 0.1785(3) 0.038(2) Uani 1 1 d .
O10 O 0.7776(4) 0.1111(3) 0.0665(3) 0.0265(16) Uani 1 1 d U
O11 O 0.8165(5) -0.0489(4) -0.0011(4) 0.044(2) Uani 1 1 d U
O12 O 0.8889(5) 0.0637(4) 0.1287(4) 0.0388(19) Uani 1 1 d U
O13 O 0.7857(5) -0.0537(3) 0.1297(3) 0.037(2) Uani 1 1 d .
O14 O 0.8594(5) -0.1672(4) 0.1694(4) 0.050(2) Uiso 1 1 d .
O15 O 0.9188(4) -0.0020(3) 0.2164(3) 0.031(2) Uani 1 1 d .
O16 O 0.8329(5) -0.0551(3) 0.3020(3) 0.039(2) Uani 1 1 d .
O17 O 0.7516(4) 0.0433(3) 0.2734(3) 0.0232(14) Uiso 1 1 d .
O18 O 0.7015(5) -0.1084(4) 0.2109(4) 0.043(2) Uani 1 1 d .
O19 O 0.5388(5) -0.0968(4) 0.2602(4) 0.046(2) Uani 1 1 d .
O20 O 0.6825(4) -0.0230(3) 0.3464(3) 0.0331(18) Uani 1 1 d U
O21 O 0.5818(4) 0.0698(3) 0.3130(3) 0.038(2) Uani 1 1 d .
O22 O 0.4514(4) 0.1763(4) 0.3330(4) 0.048(3) Uani 1 1 d .
O23 O 0.5905(4) 0.2230(3) 0.4208(3) 0.031(2) Uani 1 1 d .
O24 O 0.5821(4) 0.2802(3) 0.3190(3) 0.0276(18) Uani 1 1 d .
O25 O 0.7041(4) 0.2001(3) 0.3192(3) 0.0238(18) Uani 1 1 d .
O26 O 0.6766(4) 0.4211(3) 0.3269(3) 0.032(2) Uani 1 1 d .
O27 O 0.7124(4) 0.3564(4) 0.4179(3) 0.034(2) Uani 1 1 d .
O28 O 0.8163(4) 0.3240(3) 0.3103(3) 0.0289(19) Uani 1 1 d .
O29 O 0.8612(4) 0.1615(3) 0.2734(3) 0.0236(17) Uani 1 1 d .
O30 O 0.9677(4) 0.2831(3) 0.3436(3) 0.0293(19) Uani 1 1 d .
O31 O 0.9655(4) 0.3619(4) 0.2548(3) 0.0370(17) Uiso 1 1 d .
O32 O 0.9844(4) 0.1979(3) 0.2073(3) 0.0292(18) Uani 1 1 d .
O33 O 1.0623(5) 0.0505(6) 0.1606(5) 0.072(4) Uani 1 1 d .
O34 O 1.0097(4) 0.1333(3) 0.2992(3) 0.031(2) Uani 1 1 d .
O35 O 1.0202(4) 0.2243(4) 0.4422(3) 0.031(2) Uani 1 1 d .
O36 O 0.8581(4) 0.2540(3) 0.4241(3) 0.0291(18) Uani 1 1 d .
O37 O 0.8909(4) 0.0973(3) 0.3759(3) 0.0283(19) Uani 1 1 d .
O38 O 0.7413(5) 0.1318(3) 0.4298(4) 0.045(2) Uani 1 1 d .
O39 O 0.8149(6) 0.0101(4) 0.4486(4) 0.054(3) Uani 1 1 d .
O40 O 0.8777(5) 0.5682(4) 0.6119(4) 0.050(2) Uani 1 1 d .
O41 O 0.8182(4) 0.5598(4) 0.7362(3) 0.038(2) Uani 1 1 d .
O42 O 0.9137(4) 0.4509(3) 0.6636(3) 0.0338(18) Uani 1 1 d U
O43 O 0.7356(4) 0.4016(3) 0.6573(3) 0.032(2) Uani 1 1 d .
O44 O 0.8115(4) 0.4131(4) 0.5474(3) 0.030(2) Uani 1 1 d .
O45 O 0.7073(4) 0.5220(4) 0.6298(3) 0.034(2) Uani 1 1 d .
O46 O 0.5316(5) 0.5002(4) 0.6220(5) 0.058(3) Uani 1 1 d .
O47 O 0.6243(4) 0.3765(4) 0.5511(4) 0.041(2) Uani 1 1 d .
O48 O 0.6246(4) 0.5175(4) 0.7408(4) 0.039(2) Uani 1 1 d .
O49 O 0.5564(5) 0.3708(4) 0.6656(4) 0.057(3) Uani 1 1 d .
O50 O 0.4285(6) 0.3171(5) 0.7294(4) 0.077(3) Uani 1 1 d .
O51 O 0.5668(5) 0.4267(4) 0.7988(4) 0.060(3) Uani 1 1 d .
O52 O 0.5633(6) 0.2906(6) 0.7995(5) 0.083(4) Uani 1 1 d .
O53 O 0.6791(5) 0.3066(4) 0.7199(3) 0.041(2) Uani 1 1 d .
O54 O 0.5484(5) 0.2179(4) 0.6543(4) 0.057(3) Uani 1 1 d .
O55 O 0.6300(6) 0.0772(4) 0.5742(4) 0.056(3) Uani 1 1 d .
O56 O 0.6667(7) 0.1677(4) 0.7186(4) 0.064(3) Uani 1 1 d .
O57 O 0.6661(5) 0.2214(4) 0.5678(4) 0.045(2) Uani 1 1 d .
O58 O 0.7811(5) 0.1777(4) 0.6347(3) 0.042(2) Uani 1 1 d .
O59 O 0.9332(5) 0.1482(4) 0.5680(4) 0.051(2) Uani 1 1 d U
O60 O 0.8374(5) 0.2611(3) 0.5661(3) 0.033(2) Uani 1 1 d .
O61 O 0.8469(5) 0.3445(4) 0.7216(3) 0.0387(19) Uani 1 1 d U
O62 O 0.9185(6) 0.2242(4) 0.7164(3) 0.049(2) Uani 1 1 d .
O63 O 0.9771(5) 0.3122(4) 0.6524(3) 0.042(2) Uani 1 1 d .
O64 O 1.0747(5) 0.4603(4) 0.7258(4) 0.053(3) Uani 1 1 d .
O65 O 0.9905(5) 0.3727(4) 0.7915(4) 0.045(2) Uani 1 1 d U
O66 O 0.9266(5) 0.5065(4) 0.7985(3) 0.039(2) Uani 1 1 d U
O67 O 0.8952(5) 0.6730(4) 0.8682(4) 0.053(3) Uani 1 1 d .
O68 O 0.8348(5) 0.5493(4) 0.9112(4) 0.050(3) Uani 1 1 d .
O69 O 0.7491(5) 0.4578(4) 0.7995(4) 0.048(2) Uani 1 1 d .
O70 O 0.7279(5) 0.6084(4) 0.8519(4) 0.045(2) Uani 1 1 d .
O71 O 0.5682(4) 0.5851(5) 0.8718(6) 0.057(5) Uiso 1 1 d DU
O72 O 0.6713(5) 0.5122(5) 0.9121(4) 0.055(2) Uani 1 1 d U
O73 O 0.6508(8) 0.2032(5) 0.8615(5) 0.098(4) Uani 1 1 d .
O74 O 0.7909(6) 0.2494(4) 0.8016(4) 0.056(2) Uani 1 1 d U
O75 O 0.6958(6) 0.3565(4) 0.8702(4) 0.061(3) Uani 1 1 d .
O76 O 0.9614(7) 0.2679(4) 0.8580(4) 0.062(3) Uani 1 1 d .
O77 O 0.8612(6) 0.3948(5) 0.8735(4) 0.060(2) Uiso 1 1 d .
O78 O 0.7769(6) 0.4794(5) 0.9978(4) 0.070(2) Uani 1 1 d U
N1 N 0.6240(6) 0.5138(4) 0.4807(5) 0.048(3) Uani 1 1 d .
H1A H 0.6539 0.4835 0.4956 0.058 Uiso 1 1 calc R
H1B H 0.6296 0.4969 0.4345 0.058 Uiso 1 1 calc R
N2 N 0.5102(6) 0.6208(4) 0.5455(5) 0.044(3) Uani 1 1 d .
H2A H 0.4674 0.6402 0.5307 0.053 Uiso 1 1 calc R
H2B H 0.5096 0.6386 0.5922 0.053 Uiso 1 1 calc R
N3 N 0.5737(7) -0.0796(5) 0.4325(5) 0.056(3) Uani 1 1 d .
H3A H 0.5424 -0.1141 0.3945 0.067 Uiso 1 1 calc R
H3B H 0.6141 -0.0530 0.4187 0.067 Uiso 1 1 calc R
N4 N 0.4986(6) -0.0752(5) 0.5477(5) 0.054(3) Uani 1 1 d .
H4A H 0.5218 -0.0486 0.5913 0.064 Uiso 1 1 calc R
H4B H 0.4448 -0.0919 0.5510 0.064 Uiso 1 1 calc R
N5 N 0.8923(7) 0.4592(5) 0.4468(5) 0.061(3) Uani 1 1 d .
H5A H 0.8921 0.4059 0.4203 0.073 Uiso 1 1 calc R
H5B H 0.8502 0.4668 0.4763 0.073 Uiso 1 1 calc R
N6 N 0.9881(6) 0.5961(5) 0.4782(6) 0.057(4) Uani 1 1 d .
H6A H 1.0005 0.6419 0.5168 0.069 Uiso 1 1 calc R
H6B H 1.0241 0.5956 0.4456 0.069 Uiso 1 1 calc R
N7 N 1.0437(6) 0.8073(5) 0.9354(5) 0.057(3) Uani 1 1 d .
H7A H 1.0993 0.8221 0.9380 0.068 Uiso 1 1 calc R
H7B H 1.0236 0.7945 0.8916 0.068 Uiso 1 1 calc R
N8 N 0.9559(7) 0.7835(5) 1.0367(4) 0.051(3) Uani 1 1 d .
H8A H 0.9006 0.7709 1.0246 0.062 Uiso 1 1 calc R
H8B H 0.9662 0.7766 1.0759 0.062 Uiso 1 1 calc R
N9 N 1.0051(7) 0.6200(5) 0.9894(4) 0.056(3) Uani 1 1 d .
H9A H 1.0284 0.6349 1.0326 0.067 Uiso 1 1 calc R
H9B H 0.9496 0.6075 0.9902 0.067 Uiso 1 1 calc R
N10 N 1.0892(6) 0.6352(4) 0.8835(4) 0.033(2) Uani 1 1 d U
H10A H 1.0565 0.6103 0.8440 0.039 Uiso 1 1 calc R
H10B H 1.1338 0.6625 0.8749 0.039 Uiso 1 1 calc R
C1 C 0.6549(9) 0.5946(7) 0.5148(8) 0.080(5) Uani 1 1 d .
H1C H 0.6972 0.6070 0.4873 0.096 Uiso 1 1 calc R
H1D H 0.6816 0.6038 0.5595 0.096 Uiso 1 1 calc R
C2 C 0.5898(10) 0.6463(8) 0.5256(10) 0.104(7) Uani 1 1 d .
H2C H 0.5797 0.6532 0.4830 0.125 Uiso 1 1 calc R
H2D H 0.6097 0.6988 0.5616 0.125 Uiso 1 1 calc R
C3 C 0.6146(9) -0.1271(8) 0.4704(7) 0.072(5) Uani 1 1 d .
H3C H 0.6341 -0.1770 0.4370 0.087 Uiso 1 1 calc R
H3D H 0.6616 -0.0948 0.5016 0.087 Uiso 1 1 calc R
C4 C 0.5437(9) -0.1441(7) 0.5107(8) 0.075(5) Uani 1 1 d .
H4C H 0.5046 -0.1872 0.4784 0.090 Uiso 1 1 calc R
H4D H 0.5668 -0.1627 0.5437 0.090 Uiso 1 1 calc R
C5 C 0.8798(11) 0.4991(7) 0.4050(7) 0.092(5) Uani 1 1 d .
H5C H 0.8216 0.4897 0.3875 0.111 Uiso 1 1 calc R
H5D H 0.9156 0.4806 0.3656 0.111 Uiso 1 1 calc R
C6 C 0.9036(8) 0.5935(9) 0.4531(8) 0.076(5) Uani 1 1 d .
H6C H 0.9007 0.6254 0.4261 0.091 Uiso 1 1 calc R
H6D H 0.8663 0.6132 0.4914 0.091 Uiso 1 1 calc R
C7 C 1.0005(9) 0.8739(7) 0.9850(7) 0.066(4) Uani 1 1 d .
H7C H 1.0361 0.9237 0.9972 0.079 Uiso 1 1 calc R
H7D H 0.9491 0.8782 0.9619 0.079 Uiso 1 1 calc R
C8 C 0.9790(11) 0.8662(8) 1.0486(7) 0.083(5) Uani 1 1 d .
H8C H 1.0268 0.8874 1.0821 0.100 Uiso 1 1 calc R
H8D H 0.9324 0.8982 1.0685 0.100 Uiso 1 1 calc R
C9 C 1.0458(8) 0.5458(6) 0.9375(5) 0.050(4) Uani 1 1 d .
H9C H 1.0677 0.5152 0.9614 0.060 Uiso 1 1 calc R
H9D H 1.0047 0.5107 0.9012 0.060 Uiso 1 1 calc R
C10 C 1.1164(8) 0.5783(6) 0.9065(6) 0.050(3) Uani 1 1 d U
H10C H 1.1625 0.6034 0.9413 0.060 Uiso 1 1 calc R
H10D H 1.1373 0.5339 0.8675 0.060 Uiso 1 1 calc R
O4W O 1.0790(16) 0.0601(13) 0.4708(13) 0.106(8) Uiso 0.50 1 d P

loop_
_atom_site_aniso_label
_atom_site_aniso_U_11
_atom_site_aniso_U_22
_atom_site_aniso_U_33
_atom_site_aniso_U_23
_atom_site_aniso_U_13
_atom_site_aniso_U_12
Pr1 0.0354(3) 0.02172(19) 0.0213(2) 0.00542(16) 0.0021(2) 0.0024(2)
W1 0.0389(2) 0.03609(18) 0.0250(2) 0.00548(15) -0.00989(19) -0.00307(18)
W2 0.0460(2) 0.03481(16) 0.02157(18) 0.01325(12) -0.00441(18) 0.00219(18)
W3 0.0501(3) 0.03352(17) 0.01660(18) 0.00389(14) 0.00235(19) 0.00326(19)
W4 0.0487(3) 0.02230(15) 0.0269(2) 0.00481(13) 0.00664(19) 0.00859(17)
W5 0.0401(2) 0.02280(15) 0.0297(2) 0.00644(13) 0.00331(18) -0.00484(16)
W6 0.0253(2) 0.02834(15) 0.0302(2) 0.00763(13) 0.00218(17) 0.00128(15)
W7 0.0299(2) 0.02259(13) 0.02518(18) 0.00922(11) -0.00050(16) 0.00499(15)
W8 0.0305(2) 0.02669(14) 0.02836(18) 0.01235(12) 0.00502(16) 0.00101(15)
W9 0.0343(2) 0.03231(16) 0.0299(2) 0.00710(14) 0.00911(18) 0.00902(17)
W10 0.0288(2) 0.02382(14) 0.02377(18) 0.00615(12) -0.00311(16) 0.00391(15)
W11 0.0464(2) 0.01945(13) 0.02111(17) 0.00727(11) 0.00212(17) 0.00396(16)
W12 0.0352(2) 0.02113(14) 0.02345(18) 0.00660(12) 0.00081(17) -0.00128(15)
W13 0.0356(2) 0.02922(18) 0.0352(2) 0.00043(16) 0.00653(19) 0.00517(17)
W14 0.0537(3) 0.0458(2) 0.0479(3) 0.00371(19) 0.0219(2) -0.0146(2)
W15 0.0662(3) 0.02726(16) 0.0287(2) 0.00695(14) 0.0030(2) -0.01316(19)
W16 0.0602(3) 0.02446(15) 0.01836(18) 0.00497(13) -0.00532(19) 0.00383(18)
W17 0.0424(2) 0.02743(15) 0.02101(18) 0.00623(13) -0.00289(18) -0.00075(17)
W18 0.0527(3) 0.02451(17) 0.0227(2) -0.00203(14) 0.0043(2) -0.00499(18)
W19 0.0545(3) 0.0417(2) 0.0366(2) -0.00503(19) 0.0226(2) -0.0015(2)
W20 0.1021(4) 0.04338(19) 0.0312(2) 0.01421(15) 0.0116(2) -0.0238(2)
W21 0.0870(4) 0.03454(17) 0.01934(19) 0.01108(14) -0.0070(2) -0.0039(2)
W22 0.0873(4) 0.0434(2) 0.0175(2) 0.00261(16) 0.0100(2) -0.0152(2)
As1 0.0248(5) 0.0199(3) 0.0165(4) 0.0067(3) 0.0013(4) 0.0016(3)
As2 0.0427(6) 0.0218(4) 0.0177(4) 0.0018(3) 0.0049(4) -0.0046(4)
Cu1 0.0379(10) 0.0311(7) 0.0527(11) 0.0123(7) 0.0114(9) 0.0129(7)
Cu2 0.0653(12) 0.0366(7) 0.0393(9) 0.0154(6) 0.0153(9) -0.0093(8)
Cu3 0.0497(11) 0.0420(9) 0.0283(10) -0.0034(7) 0.0044(9) -0.0198(8)
Cu4 0.0772(10) 0.0326(5) 0.0257(6) 0.0071(4) 0.0151(6) -0.0048(6)
Na1 0.060(3) 0.0298(18) 0.087(3) 0.0165(18) 0.032(2) 0.0136(19)
Na2 0.034(2) 0.0343(19) 0.078(3) 0.0084(19) -0.006(2) 0.0151(18)
Na3 0.041(2) 0.0361(16) 0.072(3) 0.0232(15) 0.007(2) 0.0202(17)
O1W 0.108(9) 0.125(7) 0.066(6) 0.045(5) 0.004(6) 0.001(7)
O2W 0.087(11) 0.039(6) 0.116(11) 0.041(6) -0.060(9) -0.008(8)
O3W 0.158(14) 0.143(10) 0.165(12) 0.060(8) 0.052(11) 0.039(10)
O6W 0.113(12) 0.095(13) 0.062(12) -0.050(10) 0.047(11) -0.081(9)
O1 0.037(3) 0.045(3) 0.029(3) 0.001(2) -0.009(3) 0.000(3)
O2 0.032(4) 0.034(3) 0.038(4) -0.002(3) -0.006(3) -0.006(3)
O3 0.034(4) 0.023(3) 0.039(4) 0.001(3) -0.021(3) -0.009(3)
O4 0.044(4) 0.021(3) 0.053(4) 0.009(3) -0.014(4) -0.013(3)
O5 0.048(4) 0.019(2) 0.005(3) -0.0012(19) -0.002(3) -0.008(3)
O6 0.039(3) 0.028(2) 0.020(3) 0.0068(18) -0.013(2) -0.001(2)
O7 0.084(6) 0.068(3) 0.055(4) 0.047(2) 0.000(4) 0.007(4)
O8 0.032(4) 0.039(3) 0.038(3) 0.025(2) 0.002(3) 0.009(3)
O9 0.060(4) 0.037(3) 0.019(3) 0.015(2) -0.005(3) -0.013(3)
O10 0.041(3) 0.030(2) 0.010(2) 0.0096(17) -0.006(2) 0.006(2)
O11 0.047(3) 0.047(3) 0.027(3) 0.004(2) 0.002(3) 0.002(3)
O12 0.046(3) 0.030(3) 0.034(3) 0.005(2) 0.017(3) 0.010(2)
O13 0.059(5) 0.020(2) 0.030(3) 0.008(2) 0.012(3) 0.013(3)
O15 0.045(4) 0.012(2) 0.031(3) 0.003(2) 0.004(3) 0.016(3)
O16 0.068(5) 0.019(2) 0.025(3) 0.006(2) -0.005(3) 0.001(3)
O18 0.055(5) 0.026(3) 0.031(4) -0.005(3) 0.014(4) 0.002(3)
O19 0.057(5) 0.038(3) 0.033(4) 0.008(3) 0.005(4) -0.010(3)
O20 0.044(3) 0.016(2) 0.028(3) -0.0025(19) 0.005(3) 0.003(2)
O21 0.050(4) 0.029(3) 0.033(3) 0.012(2) 0.011(3) -0.008(3)
O22 0.017(3) 0.061(4) 0.058(5) 0.016(3) 0.011(3) 0.003(3)
O23 0.047(4) 0.019(2) 0.024(3) 0.005(2) 0.006(3) 0.001(3)
O24 0.022(3) 0.027(2) 0.037(3) 0.016(2) 0.009(3) 0.006(2)
O25 0.038(4) 0.010(2) 0.013(3) -0.006(2) 0.002(3) 0.000(2)
O26 0.045(4) 0.018(2) 0.025(3) 0.002(2) -0.009(3) 0.008(3)
O27 0.033(4) 0.025(3) 0.026(4) -0.008(3) 0.005(3) -0.004(3)
O28 0.040(4) 0.018(3) 0.014(3) -0.005(2) -0.005(3) -0.011(3)
O29 0.022(3) 0.032(3) 0.014(3) 0.008(2) -0.007(3) 0.001(3)
O30 0.027(3) 0.010(2) 0.043(4) 0.005(2) -0.010(3) -0.006(2)
O32 0.034(4) 0.030(2) 0.027(3) 0.014(2) 0.018(3) 0.010(3)
O33 0.038(5) 0.094(6) 0.072(6) 0.020(5) 0.013(5) 0.010(5)
O34 0.043(4) 0.020(3) 0.020(3) -0.004(2) 0.003(3) 0.014(3)
O35 0.028(3) 0.041(3) 0.018(3) 0.007(2) -0.007(3) -0.001(3)
O36 0.032(4) 0.026(2) 0.033(3) 0.017(2) -0.003(3) 0.001(3)
O37 0.041(4) 0.012(2) 0.027(3) 0.003(2) -0.005(3) -0.004(3)
O38 0.068(5) 0.025(2) 0.045(4) 0.019(2) 0.004(4) -0.001(3)
O39 0.089(6) 0.015(3) 0.050(4) 0.008(3) -0.022(4) -0.013(3)
O40 0.082(5) 0.025(3) 0.038(4) 0.012(2) -0.005(4) -0.017(3)
O41 0.037(4) 0.040(3) 0.026(3) 0.005(3) 0.006(3) -0.007(3)
O42 0.047(3) 0.033(2) 0.022(3) 0.0124(18) -0.002(3) 0.002(2)
O43 0.049(4) 0.010(2) 0.026(3) -0.003(2) 0.006(3) 0.003(3)
O44 0.024(3) 0.036(3) 0.015(3) -0.004(2) 0.003(3) 0.011(3)
O45 0.035(4) 0.026(3) 0.031(4) 0.002(2) 0.005(3) -0.005(3)
O46 0.037(4) 0.046(4) 0.070(5) 0.000(4) 0.027(4) 0.024(3)
O47 0.039(4) 0.025(3) 0.038(4) -0.006(3) 0.006(3) -0.002(3)
O48 0.033(4) 0.049(4) 0.027(4) 0.006(3) 0.012(3) 0.003(3)
O49 0.071(5) 0.036(4) 0.042(4) -0.003(3) 0.015(4) -0.020(4)
O50 0.091(6) 0.082(5) 0.026(4) -0.001(4) 0.016(4) -0.041(5)
O51 0.049(4) 0.048(4) 0.082(5) 0.022(3) 0.048(4) 0.012(3)
O52 0.047(5) 0.154(7) 0.067(5) 0.059(4) 0.034(4) 0.021(5)
O53 0.062(5) 0.038(3) 0.017(3) 0.006(2) 0.013(3) -0.001(3)
O54 0.062(5) 0.034(3) 0.054(5) 0.003(3) 0.001(4) -0.026(3)
O55 0.081(6) 0.023(3) 0.046(5) -0.003(3) 0.018(4) -0.004(4)
O56 0.128(8) 0.053(3) 0.023(3) 0.024(2) 0.017(4) 0.032(4)
O57 0.061(5) 0.041(3) 0.033(4) 0.015(2) 0.011(4) 0.006(3)
O58 0.057(5) 0.048(3) 0.026(3) 0.018(2) 0.005(3) 0.015(3)
O59 0.061(4) 0.035(3) 0.054(3) 0.013(2) 0.004(3) 0.015(3)
O60 0.055(4) 0.033(3) 0.013(3) 0.009(2) 0.004(3) 0.007(3)
O61 0.052(3) 0.041(3) 0.032(3) 0.020(2) 0.015(3) 0.024(3)
O62 0.095(6) 0.040(3) 0.011(3) 0.013(2) -0.004(4) -0.013(4)
O63 0.058(5) 0.040(3) 0.031(3) 0.018(2) 0.010(3) 0.008(3)
O64 0.055(5) 0.055(4) 0.048(4) 0.022(3) -0.009(4) 0.005(4)
O65 0.054(4) 0.040(3) 0.032(3) 0.007(2) -0.004(3) 0.002(3)
O66 0.042(3) 0.045(3) 0.024(3) 0.008(2) -0.005(3) 0.003(3)
O67 0.070(5) 0.042(3) 0.040(4) 0.012(3) 0.002(4) -0.010(4)
O68 0.063(5) 0.050(4) 0.025(4) 0.005(3) 0.001(4) -0.009(4)
O69 0.055(5) 0.029(3) 0.045(4) 0.002(3) 0.018(4) -0.006(3)
O70 0.045(4) 0.048(4) 0.031(4) 0.005(3) 0.011(3) -0.006(3)
O72 0.056(3) 0.056(3) 0.037(3) 0.004(2) 0.022(3) -0.006(2)
O73 0.152(9) 0.095(5) 0.053(5) 0.043(3) 0.021(5) -0.028(6)
O74 0.084(3) 0.052(3) 0.038(3) 0.024(2) 0.007(3) 0.002(3)
O75 0.093(6) 0.050(4) 0.037(4) 0.017(3) 0.024(4) -0.006(4)
O76 0.125(8) 0.038(3) 0.026(4) 0.015(2) 0.002(4) 0.010(4)
O78 0.076(4) 0.079(4) 0.055(4) 0.029(3) 0.019(3) -0.008(3)
N1 0.047(5) 0.031(3) 0.073(6) 0.024(3) 0.025(5) 0.019(4)
N2 0.052(6) 0.029(3) 0.051(5) 0.013(3) -0.003(5) 0.020(4)
N3 0.089(7) 0.039(4) 0.031(5) 0.011(3) 0.007(5) -0.021(5)
N4 0.065(6) 0.060(4) 0.040(4) 0.029(3) 0.012(4) -0.019(4)
N5 0.102(7) 0.036(4) 0.039(5) 0.017(3) -0.010(5) -0.037(4)
N6 0.057(6) 0.023(4) 0.060(6) -0.014(4) 0.015(5) -0.002(4)
N7 0.044(5) 0.048(4) 0.087(6) 0.034(4) 0.029(5) 0.013(4)
N8 0.063(6) 0.067(5) 0.027(4) 0.020(3) 0.024(4) 0.014(5)
N9 0.105(8) 0.028(4) 0.018(4) -0.004(3) 0.007(5) -0.020(5)
N10 0.049(4) 0.032(3) 0.021(3) 0.014(2) -0.004(3) 0.006(3)
C1 0.059(8) 0.059(5) 0.145(10) 0.060(5) 0.034(8) 0.026(6)
C2 0.080(10) 0.043(6) 0.180(15) 0.042(7) -0.009(11) -0.021(7)
C3 0.064(9) 0.076(8) 0.073(8) 0.026(6) 0.031(7) 0.009(7)
C4 0.091(10) 0.041(5) 0.084(9) 0.022(5) -0.007(8) -0.024(6)
C5 0.147(12) 0.064(5) 0.065(7) 0.041(5) -0.061(8) -0.065(7)
C6 0.047(7) 0.076(8) 0.067(9) -0.004(7) 0.024(7) -0.021(6)
C7 0.076(9) 0.061(5) 0.082(7) 0.044(4) 0.042(7) 0.042(6)
C8 0.119(11) 0.071(7) 0.064(8) 0.022(6) 0.055(8) 0.057(7)
C9 0.074(8) 0.046(5) 0.024(5) 0.013(4) 0.006(5) -0.017(5)
C10 0.055(4) 0.046(4) 0.045(4) 0.017(3) 0.004(4) -0.006(3)

loop_
_atom_type_symbol
_atom_type_description
_atom_type_scat_dispersion_real
_atom_type_scat_dispersion_imag
_atom_type_scat_source
C C 0.0033 0.0016 'International Tables Vol C Tables 4.2.6.8 and 6.1.1.4'
H H 0.0000 0.0000 'International Tables Vol C Tables 4.2.6.8 and 6.1.1.4'
N N 0.0061 0.0033 'International Tables Vol C Tables 4.2.6.8 and 6.1.1.4'
O O 0.0106 0.0060 'International Tables Vol C Tables 4.2.6.8 and 6.1.1.4'
Cu Cu 0.3201 1.2651 'International Tables Vol C Tables 4.2.6.8 and 6.1.1.4'
As As 0.0499 2.0058 'International Tables Vol C Tables 4.2.6.8 and 6.1.1.4'
Pr Pr -0.2180 2.8214 'International Tables Vol C Tables 4.2.6.8 and 6.1.1.4'
W W -0.8490 6.8722 'International Tables Vol C Tables 4.2.6.8 and 6.1.1.4'
Na Na 0.0362 0.0249 'International Tables Vol C Tables 4.2.6.8 and 6.1.1.4'

loop_
_geom_angle_atom_site_label_1
_geom_angle_atom_site_label_2
_geom_angle_atom_site_label_3
_geom_angle
_geom_angle_site_symmetry_1
_geom_angle_site_symmetry_3
O60 Pr1 O36 74.2(2) . .
O60 Pr1 O38 79.6(2) . .
O36 Pr1 O38 70.5(2) . .
O60 Pr1 O57 68.7(3) . .
O36 Pr1 O57 133.1(2) . .
O38 Pr1 O57 75.4(2) . .
O60 Pr1 O27 138.8(2) . .
O36 Pr1 O27 78.0(2) . .
O38 Pr1 O27 118.5(2) . .
O57 Pr1 O27 148.1(2) . .
O60 Pr1 O44 74.9(2) . .
O36 Pr1 O44 78.71(18) . .
O38 Pr1 O44 144.2(2) . .
O57 Pr1 O44 116.5(2) . .
O27 Pr1 O44 70.3(2) . .
O60 Pr1 O47 115.5(2) . .
O36 Pr1 O47 146.7(2) . .
O38 Pr1 O47 140.8(2) . .
O57 Pr1 O47 77.4(3) . .
O27 Pr1 O47 75.1(2) . .
O44 Pr1 O47 74.0(2) . .
O60 Pr1 O23 146.7(2) . .
O36 Pr1 O23 117.2(2) . .
O38 Pr1 O23 76.0(2) . .
O57 Pr1 O23 83.3(2) . .
O27 Pr1 O23 73.8(2) . .
O44 Pr1 O23 136.2(2) . .
O47 Pr1 O23 73.3(2) . .
O1 W1 O3 105.1(3) . .
O1 W1 O6 101.4(4) . .
O3 W1 O6 91.5(3) . .
O1 W1 O4 100.8(4) . .
O3 W1 O4 88.0(3) . .
O6 W1 O4 157.0(3) . .
O1 W1 O2 100.0(3) . .
O3 W1 O2 154.8(3) . .
O6 W1 O2 86.0(3) . .
O4 W1 O2 84.8(3) . .
O1 W1 O5 170.1(3) . .
O3 W1 O5 83.5(2) . .
O6 W1 O5 73.0(3) . .
O4 W1 O5 84.2(3) . .
O2 W1 O5 71.8(2) . .
O7 W2 O8 104.7(3) . .
O7 W2 O9 101.0(4) . .
O8 W2 O9 88.4(3) . .
O7 W2 O6 101.2(4) . .
O8 W2 O6 90.1(3) . .
O9 W2 O6 157.4(3) . .
O7 W2 O10 99.9(3) . .
O8 W2 O10 155.4(3) . .
O9 W2 O10 86.5(3) . .
O6 W2 O10 85.5(2) . .
O7 W2 O5 169.8(2) . .
O8 W2 O5 83.7(3) . .
O9 W2 O5 84.9(3) . .
O6 W2 O5 72.5(3) . .
O10 W2 O5 71.9(2) . .
O11 W3 O12 103.4(3) . .
O11 W3 O2 101.9(3) . .
O12 W3 O2 154.7(3) . .
O11 W3 O10 101.4(3) . .
O12 W3 O10 86.2(3) . .
O2 W3 O10 90.1(3) . .
O11 W3 O13 102.1(3) . .
O12 W3 O13 85.8(3) . .
O2 W3 O13 87.6(3) . .
O10 W3 O13 156.3(2) . .
O11 W3 O5 170.9(3) . .
O12 W3 O5 82.8(2) . .
O2 W3 O5 72.3(2) . .
O10 W3 O5 72.0(2) . .
O13 W3 O5 84.8(2) . .
O14 W4 O16 100.7(4) . .
O14 W4 O15 102.1(3) . .
O16 W4 O15 91.7(3) . .
O14 W4 O13 102.9(3) . .
O16 W4 O13 156.2(3) . .
O15 W4 O13 86.1(3) . .
O14 W4 O18 99.6(3) . .
O16 W4 O18 87.7(3) . .
O15 W4 O18 158.0(3) . .
O13 W4 O18 85.7(3) . .
O14 W4 O17 169.2(3) . .
O16 W4 O17 72.5(3) . .
O15 W4 O17 86.7(2) . .
O13 W4 O17 83.7(2) . .
O18 W4 O17 72.1(2) . .
O19 W5 O21 102.0(3) . .
O19 W5 O4 103.0(3) . .
O21 W5 O4 87.8(3) . .
O19 W5 O20 99.9(3) . .
O21 W5 O20 89.7(3) . .
O4 W5 O20 157.0(3) . .
O19 W5 O18 100.5(3) . .
O21 W5 O18 157.5(3) . .
O4 W5 O18 86.6(3) . .
O20 W5 O18 87.1(3) . .
O19 W5 O17 169.9(3) . .
O21 W5 O17 84.3(2) . .
O4 W5 O17 84.9(3) . .
O20 W5 O17 72.1(3) . .
O18 W5 O17 73.6(2) . .
O22 W6 O23 100.6(3) . .
O22 W6 O24 100.5(3) . .
O23 W6 O24 95.0(3) . .
O22 W6 O21 102.0(3) . .
O23 W6 O21 94.9(3) . .
O24 W6 O21 153.3(3) . .
O22 W6 O3 95.6(3) . .
O23 W6 O3 163.7(3) . .
O24 W6 O3 82.6(3) . .
O21 W6 O3 81.0(3) . .
O22 W6 O25 172.1(3) . .
O23 W6 O25 82.1(3) . .
O24 W6 O25 71.8(2) . .
O21 W6 O25 85.0(2) . .
O3 W6 O25 81.8(2) . .
O26 W7 O27 100.6(3) . .
O26 W7 O28 103.4(3) . .
O27 W7 O28 93.5(3) . .
O26 W7 O24 100.0(3) . .
O27 W7 O24 95.4(3) . .
O28 W7 O24 152.9(2) . .
O26 W7 O8 94.3(3) . .
O27 W7 O8 165.1(3) . .
O28 W7 O8 82.1(3) . .
O24 W7 O8 82.8(3) . .
O26 W7 O25 171.8(3) . .
O27 W7 O25 83.2(3) . .
O28 W7 O25 83.6(2) . .
O24 W7 O25 72.2(2) . .
O8 W7 O25 82.2(2) . .
O31 W8 O30 102.1(3) . .
O31 W8 O28 102.9(3) . .
O30 W8 O28 92.3(3) . .
O31 W8 O32 99.9(3) . .
O30 W8 O32 88.8(3) . .
O28 W8 O32 156.4(2) . .
O31 W8 O9 99.9(3) . .
O30 W8 O9 157.9(3) . .
O28 W8 O9 84.6(3) . .
O32 W8 O9 85.6(3) . .
O31 W8 O29 172.2(3) . .
O30 W8 O29 73.2(2) . .
O28 W8 O29 83.7(2) . .
O32 W8 O29 74.1(2) . .
O9 W8 O29 84.7(2) . .
O33 W9 O34 103.9(4) . .
O33 W9 O15 102.4(4) . .
O34 W9 O15 88.6(3) . .
O33 W9 O12 102.6(4) . .
O34 W9 O12 153.5(3) . .
O15 W9 O12 85.8(3) . .
O33 W9 O32 100.7(4) . .
O34 W9 O32 89.1(3) . .
O15 W9 O32 156.7(3) . .
O12 W9 O32 86.0(3) . .
O33 W9 O29 171.9(3) . .
O34 W9 O29 71.7(2) . .
O15 W9 O29 84.5(2) . .
O12 W9 O29 82.0(2) . .
O32 W9 O29 72.8(2) . .
O35 W10 O36 105.0(3) . .
O35 W10 O37 103.8(3) . .
O36 W10 O37 94.5(3) . .
O35 W10 O30 100.1(3) . .
O36 W10 O30 88.0(3) . .
O37 W10 O30 154.4(3) . .
O35 W10 O34 96.1(3) . .
O36 W10 O34 157.9(3) . .
O37 W10 O34 86.9(3) . .
O30 W10 O34 81.6(3) . .
O35 W10 O29 164.2(3) . .
O36 W10 O29 88.1(2) . .
O37 W10 O29 83.6(2) . .
O30 W10 O29 71.0(2) . .
O34 W10 O29 70.1(2) . .
O39 W11 O38 104.0(3) . .
O39 W11 O37 103.6(3) . .
O38 W11 O37 92.6(3) . .
O39 W11 O20 101.4(3) . .
O38 W11 O20 93.8(3) . .
O37 W11 O20 151.8(3) . .
O39 W11 O16 96.9(3) . .
O38 W11 O16 159.0(3) . .
O37 W11 O16 83.4(3) . .
O20 W11 O16 80.9(3) . .
O39 W11 O17 163.5(2) . .
O38 W11 O17 90.7(3) . .
O37 W11 O17 82.6(2) . .
O20 W11 O17 69.8(3) . .
O16 W11 O17 68.4(2) . .
O40 W12 O44 100.2(3) . .
O40 W12 O45 102.4(4) . .
O44 W12 O45 94.7(3) . .
O40 W12 O42 101.0(3) . .
O44 W12 O42 93.3(3) . .
O45 W12 O42 153.5(3) . .
O40 W12 O41 98.3(3) . .
O44 W12 O41 161.3(3) . .
O45 W12 O41 84.2(3) . .
O42 W12 O41 80.3(3) . .
O40 W12 O43 175.1(3) . .
O44 W12 O43 80.4(3) . .
O45 W12 O43 72.7(3) . .
O42 W12 O43 83.8(3) . .
O41 W12 O43 81.5(2) . .
O46 W13 O47 103.1(4) . .
O46 W13 O45 98.8(4) . .
O47 W13 O45 94.1(3) . .
O46 W13 O49 103.8(4) . .
O47 W13 O49 92.8(3) . .
O45 W13 O49 154.2(3) . .
O46 W13 O48 94.2(3) . .
O47 W13 O48 162.6(3) . .
O45 W13 O48 85.5(3) . .
O49 W13 O48 80.7(3) . .
O46 W13 O43 170.7(3) . .
O47 W13 O43 81.7(3) . .
O45 W13 O43 72.7(3) . .
O49 W13 O43 83.7(3) . .
O48 W13 O43 81.6(3) . .
O50 W14 O49 103.4(5) . .
O50 W14 O54 100.8(4) . .
O49 W14 O54 91.3(4) . .
O50 W14 O52 100.4(4) . .
O49 W14 O52 154.3(4) . .
O54 W14 O52 93.9(4) . .
O50 W14 O51 101.0(4) . .
O49 W14 O51 85.0(4) . .
O54 W14 O51 158.1(3) . .
O52 W14 O51 80.8(4) . .
O50 W14 O53 171.1(4) . .
O49 W14 O53 83.1(3) . .
O54 W14 O53 72.7(3) . .
O52 W14 O53 74.5(3) . .
O51 W14 O53 85.5(3) . .
O55 W15 O57 104.4(4) . .
O55 W15 O58 103.1(4) . .
O57 W15 O58 93.2(4) . .
O55 W15 O54 100.3(4) . .
O57 W15 O54 90.4(4) . .
O58 W15 O54 154.6(3) . .
O55 W15 O56 97.8(4) . .
O57 W15 O56 157.8(3) . .
O58 W15 O56 82.3(4) . .
O54 W15 O56 85.0(4) . .
O55 W15 O53 163.6(4) . .
O57 W15 O53 89.2(3) . .
O58 W15 O53 84.9(3) . .
O54 W15 O53 70.0(3) . .
O56 W15 O53 68.8(3) . .
O59 W16 O60 102.1(4) . .
O59 W16 O58 101.5(3) . .
O60 W16 O58 91.7(3) . .
O59 W16 O63 101.4(3) . .
O60 W16 O63 95.2(3) . .
O58 W16 O63 154.2(3) . .
O59 W16 O62 99.2(4) . .
O60 W16 O62 158.6(3) . .
O58 W16 O62 82.5(3) . .
O63 W16 O62 82.1(3) . .
O59 W16 O61 165.2(3) . .
O60 W16 O61 91.0(3) . .
O58 W16 O61 84.8(3) . .
O63 W16 O61 70.3(3) . .
O62 W16 O61 68.0(3) . .
O59 W16 Na3 26.8(3) . .
O60 W16 Na3 126.6(2) . .
O58 W16 Na3 108.3(2) . .
O63 W16 Na3 87.4(2) . .
O62 W16 Na3 74.6(2) . .
O61 W16 Na3 138.4(2) . .
O64 W17 O42 103.6(4) . .
O64 W17 O66 102.1(3) . .
O42 W17 O66 86.1(3) . .
O64 W17 O63 101.3(3) . .
O42 W17 O63 90.8(3) . .
O66 W17 O63 156.5(3) . .
O64 W17 O65 99.3(4) . .
O42 W17 O65 157.0(3) . .
O66 W17 O65 87.0(3) . .
O63 W17 O65 86.8(3) . .
O64 W17 O61 170.0(3) . .
O42 W17 O61 83.7(3) . .
O66 W17 O61 85.1(3) . .
O63 W17 O61 71.4(3) . .
O65 W17 O61 73.9(3) . .
O67 W18 O41 106.1(4) . .
O67 W18 O70 99.7(3) . .
O41 W18 O70 92.0(3) . .
O67 W18 O66 102.7(3) . .
O41 W18 O66 88.1(3) . .
O70 W18 O66 156.7(3) . .
O67 W18 O68 99.2(4) . .
O41 W18 O68 154.7(3) . .
O70 W18 O68 84.5(4) . .
O66 W18 O68 85.5(3) . .
O67 W18 O69 167.3(3) . .
O41 W18 O69 84.5(3) . .
O70 W18 O69 72.4(3) . .
O66 W18 O69 84.4(3) . .
O68 W18 O69 70.6(3) . .
O71 W19 O48 111.8(5) . .
O71 W19 O51 103.9(4) . .
O48 W19 O51 86.4(4) . .
O71 W19 O70 99.1(4) . .
O48 W19 O70 90.0(3) . .
O51 W19 O70 156.4(3) . .
O71 W19 O72 94.0(5) . .
O48 W19 O72 154.2(3) . .
O51 W19 O72 88.1(4) . .
O70 W19 O72 85.0(3) . .
O71 W19 O69 162.4(4) . .
O48 W19 O69 83.5(3) . .
O51 W19 O69 85.1(3) . .
O70 W19 O69 71.4(3) . .
O72 W19 O69 70.9(3) . .
O73 W20 O56 106.1(4) . .
O73 W20 O75 101.5(4) . .
O56 W20 O75 152.2(4) . .
O73 W20 O74 102.9(5) . .
O56 W20 O74 85.8(4) . .
O75 W20 O74 84.1(3) . .
O73 W20 O52 102.4(5) . .
O56 W20 O52 97.2(4) . .
O75 W20 O52 80.7(4) . .
O74 W20 O52 152.7(4) . .
O73 W20 O53 171.0(4) . .
O56 W20 O53 69.9(3) . .
O75 W20 O53 83.4(3) . .
O74 W20 O53 85.1(3) . .
O52 W20 O53 70.7(4) . .
O76 W21 O62 103.8(4) . .
O76 W21 O77 100.4(4) . .
O62 W21 O77 155.7(4) . .
O76 W21 O74 103.6(4) . .
O62 W21 O74 90.5(3) . .
O77 W21 O74 84.7(3) . .
O76 W21 O65 98.7(4) . .
O62 W21 O65 89.3(3) . .
O77 W21 O65 86.0(3) . .
O74 W21 O65 157.0(4) . .
O76 W21 O61 169.5(4) . .
O62 W21 O61 71.3(3) . .
O77 W21 O61 84.7(3) . .
O74 W21 O61 85.9(3) . .
O65 W21 O61 72.3(3) . .
O78 W22 O68 100.2(4) . .
O78 W22 O72 98.4(4) . .
O68 W22 O72 88.8(4) . .
O78 W22 O77 103.7(4) . .
O68 W22 O77 88.6(4) . .
O72 W22 O77 157.9(4) . .
O78 W22 O75 104.0(4) . .
O68 W22 O75 155.8(3) . .
O72 W22 O75 87.2(4) . .
O77 W22 O75 86.3(3) . .
O78 W22 O69 168.2(4) . .
O68 W22 O69 72.7(3) . .
O72 W22 O69 72.5(3) . .
O77 W22 O69 85.8(3) . .
O75 W22 O69 83.3(3) . .
O29 As1 O25 111.5(3) . .
O29 As1 O5 108.2(3) . .
O25 As1 O5 110.5(3) . .
O29 As1 O17 106.3(3) . .
O25 As1 O17 112.6(3) . .
O5 As1 O17 107.6(3) . .
O43 As2 O53 110.3(3) . .
O43 As2 O61 111.8(4) . .
O53 As2 O61 108.3(4) . .
O43 As2 O69 112.3(4) . .
O53 As2 O69 108.1(3) . .
O61 As2 O69 105.8(3) . .
N2 Cu1 N2 180 2_666 .
N2 Cu1 N1 95.6(3) 2_666 .
N2 Cu1 N1 84.4(3) . .
N2 Cu1 N1 84.4(3) 2_666 2_666
N2 Cu1 N1 95.6(3) . 2_666
N1 Cu1 N1 180 . 2_666
N4 Cu2 N4 180 2_656 .
N4 Cu2 N3 83.9(4) 2_656 2_656
N4 Cu2 N3 96.1(4) . 2_656
N4 Cu2 N3 96.1(4) 2_656 .
N4 Cu2 N3 83.9(4) . .
N3 Cu2 N3 180 2_656 .
N5 Cu3 N5 180 . 2_766
N5 Cu3 N6 84.0(4) . .
N5 Cu3 N6 96.0(4) 2_766 .
N5 Cu3 N6 96.0(4) . 2_766
N5 Cu3 N6 84.0(4) 2_766 2_766
N6 Cu3 N6 180 . 2_766
N10 Cu4 N9 85.4(4) . .
N10 Cu4 N8 177.8(4) . .
N9 Cu4 N8 92.5(4) . .
N10 Cu4 N7 97.1(4) . .
N9 Cu4 N7 176.7(4) . .
N8 Cu4 N7 85.1(4) . .
O50 Na1 O5W 178.8(8) . .
O3W Na3 O59 94.5(5) . .
O3W Na3 O4W 149.6(7) . .
O59 Na3 O4W 89.2(7) . .
O3W Na3 O39 100.4(5) . 2_756
O59 Na3 O39 161.2(3) . 2_756
O4W Na3 O39 72.1(7) . 2_756
O3W Na3 O4W 59.4(6) . 2_756
O59 Na3 O4W 84.5(6) . 2_756
O4W Na3 O4W 91.2(9) . 2_756
O39 Na3 O4W 93.1(5) 2_756 2_756
O3W Na3 W16 85.9(5) . .
O59 Na3 W16 19.84(19) . .
O4W Na3 W16 105.5(7) . .
O39 Na3 W16 171.2(2) 2_756 .
O4W Na3 W16 95.4(5) 2_756 .
O3W Na3 Na3 97.4(4) . 2_756
O59 Na3 Na3 85.1(2) . 2_756
O4W Na3 Na3 52.9(6) . 2_756
O39 Na3 Na3 81.55(19) 2_756 2_756
O4W Na3 Na3 38.3(5) 2_756 2_756
W16 Na3 Na3 103.96(18) . 2_756
W3 O2 W1 124.1(3) . .
W1 O3 W6 153.9(4) . .
W5 O4 W1 148.9(3) . .
As1 O5 W2 123.1(3) . .
As1 O5 W1 122.7(3) . .
W2 O5 W1 92.5(2) . .
As1 O5 W3 125.2(3) . .
W2 O5 W3 92.5(2) . .
W1 O5 W3 91.80(17) . .
W1 O6 W2 121.9(4) . .
W2 O8 W7 152.1(4) . .
W2 O9 W8 150.2(4) . .
W3 O10 W2 123.5(3) . .
W3 O12 W9 153.8(5) . .
W4 O13 W3 151.5(3) . .
W4 O15 W9 150.8(4) . .
W4 O16 W11 125.6(4) . .
As1 O17 W5 122.8(3) . .
As1 O17 W4 126.0(3) . .
W5 O17 W4 92.47(17) . .
As1 O17 W11 120.8(2) . .
W5 O17 W11 92.5(2) . .
W4 O17 W11 93.4(2) . .
W5 O18 W4 121.8(3) . .
W5 O20 W11 125.3(4) . .
W5 O21 W6 154.8(4) . .
W6 O23 Pr1 134.2(3) . .
W6 O24 W7 121.0(3) . .
As1 O25 W7 125.4(3) . .
As1 O25 W6 123.8(3) . .
W7 O25 W6 93.3(2) . .
W7 O27 Pr1 133.9(3) . .
W8 O28 W7 156.4(3) . .
As1 O29 W8 122.5(3) . .
As1 O29 W10 122.9(3) . .
W8 O29 W10 92.14(18) . .
As1 O29 W9 126.8(3) . .
W8 O29 W9 90.2(2) . .
W10 O29 W9 92.6(2) . .
W8 O30 W10 123.5(3) . .
W8 O32 W9 122.6(3) . .
W9 O34 W10 125.7(4) . .
W10 O36 Pr1 155.9(3) . .
W11 O37 W10 144.8(4) . .
W11 O38 Pr1 158.2(4) . .
W11 O39 Na3 113.3(4) . 2_756
W18 O41 W12 153.9(4) . .
W17 O42 W12 157.0(4) . .
As2 O43 W13 125.1(4) . .
As2 O43 W12 125.2(3) . .
W13 O43 W12 92.5(2) . .
W12 O44 Pr1 137.5(4) . .
W12 O45 W13 121.0(4) . .
W13 O47 Pr1 137.4(4) . .
W19 O48 W13 154.0(4) . .
W14 O49 W13 156.2(4) . .
W14 O50 Na1 150.6(5) . .
W19 O51 W14 151.1(5) . .
W14 O52 W20 122.7(5) . .
As2 O53 W14 124.1(4) . .
As2 O53 W15 122.9(4) . .
W14 O53 W15 93.6(2) . .
As2 O53 W20 124.5(4) . .
W14 O53 W20 90.4(3) . .
W15 O53 W20 92.2(2) . .
W14 O54 W15 123.7(4) . .
W20 O56 W15 128.8(4) . .
W15 O57 Pr1 158.5(5) . .
W16 O58 W15 143.6(5) . .
W16 O59 Na3 133.3(5) . .
W16 O60 Pr1 160.5(4) . .
As2 O61 W17 123.7(3) . .
As2 O61 W16 120.5(3) . .
W17 O61 W16 92.5(3) . .
As2 O61 W21 126.1(4) . .
W17 O61 W21 92.0(3) . .
W16 O61 W21 93.1(2) . .
W21 O62 W16 127.6(4) . .
W16 O63 W17 125.5(4) . .
W17 O65 W21 121.7(4) . .
W17 O66 W18 148.6(4) . .
W22 O68 W18 123.6(4) . .
As2 O69 W22 127.0(4) . .
As2 O69 W18 121.8(4) . .
W22 O69 W18 93.1(2) . .
As2 O69 W19 121.5(4) . .
W22 O69 W19 92.4(3) . .
W18 O69 W19 92.0(2) . .
W18 O70 W19 123.9(4) . .
W22 O72 W19 124.2(4) . .
W20 O74 W21 154.2(4) . .
W20 O75 W22 153.0(5) . .
W22 O77 W21 149.8(5) . .
C1 N1 Cu1 110.1(8) . .
C1 N1 H1A 109.6 . .
Cu1 N1 H1A 109.6 . .
C1 N1 H1B 109.6 . .
Cu1 N1 H1B 109.6 . .
H1A N1 H1B 108.2 . .
C2 N2 Cu1 105.9(7) . .
C2 N2 H2A 110.6 . .
Cu1 N2 H2A 110.6 . .
C2 N2 H2B 110.6 . .
Cu1 N2 H2B 110.6 . .
H2A N2 H2B 108.7 . .
C3 N3 Cu2 108.5(7) . .
C3 N3 H3A 110.0 . .
Cu2 N3 H3A 110.0 . .
C3 N3 H3B 110.0 . .
Cu2 N3 H3B 110.0 . .
H3A N3 H3B 108.4 . .
C4 N4 Cu2 111.7(9) . .
C4 N4 H4A 109.3 . .
Cu2 N4 H4A 109.3 . .
C4 N4 H4B 109.3 . .
Cu2 N4 H4B 109.3 . .
H4A N4 H4B 107.9 . .
C5 N5 Cu3 109.8(8) . .
C5 N5 H5A 109.7 . .
Cu3 N5 H5A 109.7 . .
C5 N5 H5B 109.7 . .
Cu3 N5 H5B 109.7 . .
H5A N5 H5B 108.2 . .
C6 N6 Cu3 109.5(9) . .
C6 N6 H6A 109.8 . .
Cu3 N6 H6A 109.8 . .
C6 N6 H6B 109.8 . .
Cu3 N6 H6B 109.8 . .
H6A N6 H6B 108.2 . .
C7 N7 Cu4 108.3(8) . .
C7 N7 H7A 110.0 . .
Cu4 N7 H7A 110.0 . .
C7 N7 H7B 110.0 . .
Cu4 N7 H7B 110.0 . .
H7A N7 H7B 108.4 . .
C8 N8 Cu4 109.0(8) . .
C8 N8 H8A 109.9 . .
Cu4 N8 H8A 109.9 . .
C8 N8 H8B 109.9 . .
Cu4 N8 H8B 109.9 . .
H8A N8 H8B 108.3 . .
C9 N9 Cu4 109.0(7) . .
C9 N9 H9A 109.9 . .
Cu4 N9 H9A 109.9 . .
C9 N9 H9B 109.9 . .
Cu4 N9 H9B 109.9 . .
H9A N9 H9B 108.3 . .
C10 N10 Cu4 107.2(7) . .
C10 N10 H10A 110.3 . .
Cu4 N10 H10A 110.3 . .
C10 N10 H10B 110.3 . .
Cu4 N10 H10B 110.3 . .
H10A N10 H10B 108.5 . .
N1 C1 C2 111.3(11) . .
N1 C1 H1C 109.4 . .
C2 C1 H1C 109.4 . .
N1 C1 H1D 109.4 . .
C2 C1 H1D 109.4 . .
H1C C1 H1D 108.0 . .
C1 C2 N2 116.7(13) . .
C1 C2 H2C 108.1 . .
N2 C2 H2C 108.1 . .
C1 C2 H2D 108.1 . .
N2 C2 H2D 108.1 . .
H2C C2 H2D 107.3 . .
C4 C3 N3 103.7(11) . .
C4 C3 H3C 111.0 . .
N3 C3 H3C 111.0 . .
C4 C3 H3D 111.0 . .
N3 C3 H3D 111.0 . .
H3C C3 H3D 109.0 . .
N4 C4 C3 113.5(11) . .
N4 C4 H4C 108.9 . .
C3 C4 H4C 108.9 . .
N4 C4 H4D 108.9 . .
C3 C4 H4D 108.9 . .
H4C C4 H4D 107.7 . .
N5 C5 C6 106.2(11) . .
N5 C5 H5C 110.5 . .
C6 C5 H5C 110.5 . .
N5 C5 H5D 110.5 . .
C6 C5 H5D 110.5 . .
H5C C5 H5D 108.7 . .
N6 C6 C5 103.4(11) . .
N6 C6 H6C 111.1 . .
C5 C6 H6C 111.1 . .
N6 C6 H6D 111.1 . .
C5 C6 H6D 111.1 . .
H6C C6 H6D 109.1 . .
C8 C7 N7 115.2(12) . .
C8 C7 H7C 108.5 . .
N7 C7 H7C 108.5 . .
C8 C7 H7D 108.5 . .
N7 C7 H7D 108.5 . .
H7C C7 H7D 107.5 . .
N8 C8 C7 112.0(9) . .
N8 C8 H8C 109.2 . .
C7 C8 H8C 109.2 . .
N8 C8 H8D 109.2 . .
C7 C8 H8D 109.2 . .
H8C C8 H8D 107.9 . .
C10 C9 N9 106.4(8) . .
C10 C9 H9C 110.5 . .
N9 C9 H9C 110.5 . .
C10 C9 H9D 110.5 . .
N9 C9 H9D 110.5 . .
H9C C9 H9D 108.6 . .
N10 C10 C9 111.4(10) . .
N10 C10 H10C 109.3 . .
C9 C10 H10C 109.3 . .
N10 C10 H10D 109.3 . .
C9 C10 H10D 109.3 . .
H10C C10 H10D 108.0 . .
Na3 O4W Na3 88.8(8) . 2_756

loop_
_geom_bond_atom_site_label_1
_geom_bond_atom_site_label_2
_geom_bond_distance
_geom_bond_site_symmetry_2
Pr1 O60 2.455(7) .
Pr1 O36 2.457(6) .
Pr1 O38 2.459(6) .
Pr1 O57 2.461(8) .
Pr1 O27 2.500(8) .
Pr1 O44 2.501(6) .
Pr1 O47 2.514(7) .
Pr1 O23 2.527(7) .
W1 O1 1.695(7) .
W1 O3 1.808(6) .
W1 O6 1.917(7) .
W1 O4 1.933(8) .
W1 O2 1.969(7) .
W1 O5 2.368(6) .
W2 O7 1.719(9) .
W2 O8 1.827(6) .
W2 O9 1.905(7) .
W2 O6 1.977(6) .
W2 O10 1.982(5) .
W2 O5 2.345(7) .
W3 O11 1.703(7) .
W3 O12 1.885(7) .
W3 O2 1.901(7) .
W3 O10 1.903(6) .
W3 O13 1.941(7) .
W3 O5 2.392(5) .
W4 O14 1.719(7) .
W4 O16 1.862(7) .
W4 O15 1.922(6) .
W4 O13 1.924(7) .
W4 O18 1.966(8) .
W4 O17 2.381(5) .
W5 O19 1.699(7) .
W5 O21 1.897(6) .
W5 O4 1.914(8) .
W5 O20 1.932(7) .
W5 O18 1.936(7) .
W5 O17 2.339(6) .
W6 O22 1.724(7) .
W6 O23 1.799(6) .
W6 O24 1.928(6) .
W6 O21 1.962(6) .
W6 O3 2.106(7) .
W6 O25 2.332(6) .
W7 O26 1.729(6) .
W7 O27 1.786(7) .
W7 O28 1.944(7) .
W7 O24 1.946(6) .
W7 O8 2.067(6) .
W7 O25 2.305(6) .
W8 O31 1.696(7) .
W8 O30 1.888(7) .
W8 O28 1.916(6) .
W8 O32 1.930(6) .
W8 O9 1.954(7) .
W8 O29 2.382(6) .
W9 O33 1.744(9) .
W9 O34 1.878(6) .
W9 O15 1.927(6) .
W9 O12 1.948(7) .
W9 O32 1.950(6) .
W9 O29 2.421(6) .
W10 O35 1.684(6) .
W10 O36 1.760(6) .
W10 O37 1.923(6) .
W10 O30 2.013(7) .
W10 O34 2.030(6) .
W10 O29 2.391(6) .
W11 O39 1.714(9) .
W11 O38 1.775(6) .
W11 O37 1.906(6) .
W11 O20 1.946(6) .
W11 O16 2.071(6) .
W11 O17 2.427(6) .
W12 O40 1.738(8) .
W12 O44 1.784(5) .
W12 O45 1.929(7) .
W12 O42 1.961(7) .
W12 O41 2.030(6) .
W12 O43 2.350(7) .
W13 O46 1.715(9) .
W13 O47 1.734(6) .
W13 O45 1.954(7) .
W13 O49 1.982(9) .
W13 O48 2.065(6) .
W13 O43 2.331(7) .
W14 O50 1.693(9) .
W14 O49 1.860(9) .
W14 O54 1.901(7) .
W14 O52 1.910(11) .
W14 O51 1.924(7) .
W14 O53 2.336(8) .
W15 O55 1.704(6) .
W15 O57 1.723(8) .
W15 O58 1.926(8) .
W15 O54 2.001(8) .
W15 O56 2.033(8) .
W15 O53 2.385(6) .
W16 O59 1.696(7) .
W16 O60 1.732(7) .
W16 O58 1.911(8) .
W16 O63 1.923(7) .
W16 O62 2.061(7) .
W16 O61 2.400(6) .
W16 Na3 3.636(4) .
W17 O64 1.711(8) .
W17 O42 1.883(7) .
W17 O66 1.917(6) .
W17 O63 1.932(6) .
W17 O65 1.952(9) .
W17 O61 2.345(7) .
W18 O67 1.743(7) .
W18 O41 1.855(7) .
W18 O70 1.903(8) .
W18 O66 1.921(7) .
W18 O68 2.013(9) .
W18 O69 2.375(7) .
W19 O71 1.442(8) .
W19 O48 1.828(8) .
W19 O51 1.908(7) .
W19 O70 1.968(7) .
W19 O72 1.982(9) .
W19 O69 2.376(8) .
W20 O73 1.698(11) .
W20 O56 1.837(6) .
W20 O75 1.867(7) .
W20 O74 1.906(9) .
W20 O52 1.966(10) .
W20 O53 2.458(8) .
W21 O76 1.739(9) .
W21 O62 1.828(6) .
W21 O77 1.930(8) .
W21 O74 1.931(9) .
W21 O65 1.962(8) .
W21 O61 2.406(8) .
W22 O78 1.699(9) .
W22 O68 1.890(8) .
W22 O72 1.891(9) .
W22 O77 1.925(9) .
W22 O75 1.975(7) .
W22 O69 2.367(9) .
As1 O29 1.648(6) .
As1 O25 1.661(6) .
As1 O5 1.680(6) .
As1 O17 1.688(6) .
As2 O43 1.614(7) .
As2 O53 1.663(7) .
As2 O61 1.677(8) .
As2 O69 1.679(6) .
Cu1 N2 2.000(7) 2_666
Cu1 N2 2.000(7) .
Cu1 N1 2.041(9) .
Cu1 N1 2.041(9) 2_666
Cu2 N4 2.006(10) 2_656
Cu2 N4 2.006(10) .
Cu2 N3 2.029(9) 2_656
Cu2 N3 2.029(9) .
Cu3 N5 1.953(10) .
Cu3 N5 1.953(10) 2_766
Cu3 N6 2.007(11) .
Cu3 N6 2.007(11) 2_766
Cu4 N10 2.003(8) .
Cu4 N9 2.006(10) .
Cu4 N8 2.014(9) .
Cu4 N7 2.027(10) .
Na1 O50 2.597(10) .
Na1 O5W 2.75(3) .
Na3 O3W 2.225(19) .
Na3 O59 2.256(10) .
Na3 O4W 2.28(3) .
Na3 O39 2.865(9) 2_756
Na3 O4W 2.94(2) 2_756
Na3 Na3 3.687(8) 2_756
O39 Na3 2.865(9) 2_756
N1 C1 1.390(13) .
N1 H1A 0.9000 .
N1 H1B 0.9000 .
N2 C2 1.445(19) .
N2 H2A 0.9000 .
N2 H2B 0.9000 .
N3 C3 1.567(19) .
N3 H3A 0.9000 .
N3 H3B 0.9000 .
N4 C4 1.432(16) .
N4 H4A 0.9000 .
N4 H4B 0.9000 .
N5 C5 1.375(18) .
N5 H5A 0.9000 .
N5 H5B 0.9000 .
N6 C6 1.428(17) .
N6 H6A 0.9000 .
N6 H6B 0.9000 .
N7 C7 1.464(15) .
N7 H7A 0.9000 .
N7 H7B 0.9000 .
N8 C8 1.440(17) .
N8 H8A 0.9000 .
N8 H8B 0.9000 .
N9 C9 1.543(14) .
N9 H9A 0.9000 .
N9 H9B 0.9000 .
N10 C10 1.405(15) .
N10 H10A 0.9000 .
N10 H10B 0.9000 .
C1 C2 1.41(2) .
C1 H1C 0.9700 .
C1 H1D 0.9700 .
C2 H2C 0.9700 .
C2 H2D 0.9700 .
C3 C4 1.51(2) .
C3 H3C 0.9700 .
C3 H3D 0.9700 .
C4 H4C 0.9700 .
C4 H4D 0.9700 .
C5 C6 1.608(17) .
C5 H5C 0.9700 .
C5 H5D 0.9700 .
C6 H6C 0.9700 .
C6 H6D 0.9700 .
C7 C8 1.45(2) .
C7 H7C 0.9700 .
C7 H7D 0.9700 .
C8 H8C 0.9700 .
C8 H8D 0.9700 .
C9 C10 1.511(17) .
C9 H9C 0.9700 .
C9 H9D 0.9700 .
C10 H10C 0.9700 .
C10 H10D 0.9700 .
O4W Na3 2.94(2) 2_756

loop_
_geom_hbond_atom_site_label_D
_geom_hbond_atom_site_label_H
_geom_hbond_atom_site_label_A
_geom_hbond_distance_DH
_geom_hbond_distance_HA
_geom_hbond_distance_DA
_geom_hbond_angle_DHA
_geom_hbond_site_symmetry_A
N1 H1A O27 0.90 2.48 3.086(10) 124.7 .
N1 H1B O26 0.90 2.29 3.137(11) 157.1 .
N2 H2A O47 0.90 2.15 2.950(13) 147.9 2_666
N2 H2A O23 0.90 2.53 3.203(11) 132.0 2_666
N2 H2B O24 0.90 2.44 3.139(11) 134.7 2_666
N3 H3A O54 0.90 2.16 2.972(11) 149.7 2_656
N3 H3B O20 0.90 2.11 2.952(13) 155.9 .
N4 H4A O2W 0.90 2.38 3.25(2) 161.5 .
N5 H5A O28 0.90 2.42 3.069(9) 129.3 .
N5 H5A O30 0.90 2.56 3.377(10) 150.8 .
N5 H5B O44 0.90 2.17 2.870(13) 133.6 .
N6 H6A O35 0.90 2.28 3.019(10) 138.8 2_766
N6 H6B O42 0.90 2.36 3.216(13) 158.3 2_766
N6 H6B O44 0.90 2.64 3.253(12) 126.0 2_766
N7 H7A O10 0.90 2.25 3.120(12) 161.2 2_766
N7 H7A O9 0.90 2.50 2.944(12) 111.3 2_766
N7 H7B O32 0.90 2.15 2.993(13) 156.4 2_766
N8 H8A O6W 0.90 2.31 3.17(2) 159.4 2_667
N8 H8B O76 0.90 2.23 3.057(14) 153.5 2_767
N8 H8B O14 0.90 2.56 3.044(12) 114.7 1_566
N9 H9A O76 0.90 2.25 3.027(10) 144.6 2_767
N9 H9B O68 0.90 2.32 3.053(13) 138.3 .
N10 H10A O31 0.90 2.36 3.049(11) 133.1 2_766
N10 H10A O66 0.90 2.58 3.302(10) 138.2 .
N10 H10B O9 0.90 2.47 3.197(11) 138.1 2_766
N10 H10B O7 0.90 2.47 3.273(12) 148.8 2_766
